data_2227801
loop_
_publ_author_name
'Liu, Ping-xian'
'Li, Zhi-an'
'Chen, Dao-yong'

_publ_section_title
;
 Tetraimidazolium piperazinediium bis(benzene-1,3,5-tricarboxylate)
 dihydrate
;
_journal_coeditor_code LH5148
_journal_issue 11
_journal_name_full 'Acta Crystallographica Section E'
_journal_page_first o2900
_journal_paper_doi 10.1107/S1600536810041310
_journal_volume 66
_journal_year 2010
_chemical_formula_iupac '4C3 H5 N2 +, C4 H12 N2 +, 2C9 H3 O6 3-, 2H2 O'
_chemical_formula_moiety '4(C3 H5 N2) +, (C4 H12 N2)+, 2(C9 H3 O6 3-), 2H2 O'
_chemical_formula_sum 'C34 H42 N10 O14'
_chemical_formula_weight 814.78
_chemical_name_systematic
;
Tetraimidazolium piperazinediium bis(benzene-1,3,5-tricarboxylate) dihydrate
;
_space_group_IT_number 2
_symmetry_cell_setting triclinic
_symmetry_space_group_name_Hall '-P 1'
_symmetry_space_group_name_H-M 'P -1'
_atom_sites_solution_hydrogens geom
_atom_sites_solution_primary direct
_atom_sites_solution_secondary difmap
_audit_creation_method SHELXL-97
_cell_angle_alpha 96.8950(10)
_cell_angle_beta 95.2010(10)
_cell_angle_gamma 101.439(2)
_cell_formula_units_Z 1
_cell_length_a 7.1548(4)
_cell_length_b 9.9424(5)
_cell_length_c 13.3567(7)
_cell_measurement_reflns_used 2102
_cell_measurement_temperature 298(2)
_cell_measurement_theta_max 23.22
_cell_measurement_theta_min 2.43
_cell_volume 918.11(8)
_computing_cell_refinement 'SAINT-Plus (Bruker, 2001)'
_computing_data_collection 'SMART (Bruker, 2001)'
_computing_data_reduction 'SAINT-Plus (Bruker, 2001)'
_computing_molecular_graphics 'SHELXTL (Sheldrick, 2008) and PLATON (Spek, 2009)'
_computing_publication_material 'PLATON (Spek, 2009)'
_computing_structure_refinement 'SHELXL97 (Sheldrick, 2008)'
_computing_structure_solution 'SHELXS97 (Sheldrick, 2008)'
_diffrn_ambient_temperature 298(2)
_diffrn_measured_fraction_theta_full 0.981
_diffrn_measured_fraction_theta_max 0.981
_diffrn_measurement_device_type 'Bruker SMART APEX CCD area-detector'
_diffrn_measurement_method '0.3\% wide \w scans'
_diffrn_radiation_monochromator graphite
_diffrn_radiation_source 'fine focus sealed Siemens Mo tube'
_diffrn_radiation_type 'Mo k\a'
_diffrn_radiation_wavelength 0.71073
_diffrn_reflns_av_R_equivalents 0.0293
_diffrn_reflns_av_sigmaI/netI 0.0422
_diffrn_reflns_limit_h_max 9
_diffrn_reflns_limit_h_min -8
_diffrn_reflns_limit_k_max 12
_diffrn_reflns_limit_k_min -11
_diffrn_reflns_limit_l_max 17
_diffrn_reflns_limit_l_min -17
_diffrn_reflns_number 10341
_diffrn_reflns_theta_full 27.00
_diffrn_reflns_theta_max 27.00
_diffrn_reflns_theta_min 2.43
_exptl_absorpt_coefficient_mu 0.116
_exptl_absorpt_correction_T_max 0.9885
_exptl_absorpt_correction_T_min 0.9671
_exptl_absorpt_correction_type multi-scan
_exptl_absorpt_process_details '(SADABS; Sheldrick, 1996)'
_exptl_crystal_colour colorless
_exptl_crystal_density_diffrn 1.474
_exptl_crystal_density_method 'not measured'
_exptl_crystal_description block
_exptl_crystal_F_000 428
_exptl_crystal_size_max 0.20
_exptl_crystal_size_mid 0.13
_exptl_crystal_size_min 0.10
_refine_diff_density_max 0.310
_refine_diff_density_min -0.185
_refine_ls_extinction_method none
_refine_ls_goodness_of_fit_ref 1.037
_refine_ls_hydrogen_treatment mixed
_refine_ls_matrix_type full
_refine_ls_number_parameters 286
_refine_ls_number_reflns 3925
_refine_ls_number_restraints 0
_refine_ls_restrained_S_all 1.037
_refine_ls_R_factor_all 0.0719
_refine_ls_R_factor_gt 0.0453
_refine_ls_shift/su_max 0.001
_refine_ls_shift/su_mean 0.000
_refine_ls_structure_factor_coef Fsqd
_refine_ls_weighting_details 'calc w=1/[\s^2^(Fo^2^)+(0.0631P)^2^+0.0369P] where P=(Fo^2^+2Fc^2^)/3'
_refine_ls_weighting_scheme calc
_refine_ls_wR_factor_gt 0.1084
_refine_ls_wR_factor_ref 0.1218
_reflns_number_gt 2757
_reflns_number_total 3925
_reflns_threshold_expression I>2\s(I)
_cod_data_source_file lh5148.cif
_cod_data_source_block I
_cod_database_code 2227801
_cod_database_fobs_code 2227801

loop_
_symmetry_equiv_pos_as_xyz
'x, y, z'
'-x, -y, -z'

loop_
_atom_site_type_symbol
_atom_site_label
_atom_site_fract_x
_atom_site_fract_y
_atom_site_fract_z
_atom_site_U_iso_or_equiv
_atom_site_adp_type
_atom_site_calc_flag
_atom_site_refinement_flags
_atom_site_occupancy
_atom_site_disorder_assembly
_atom_site_disorder_group
C C1 0.2128(2) -0.05764(17) 0.89657(11) 0.0263(4) Uani d . 1 . .
C C2 0.1004(2) -0.17749(17) 0.84080(11) 0.0263(4) Uani d . 1 . .
H H2 0.0409 -0.2481 0.8743 0.032 Uiso calc R 1 . .
C C3 0.0756(2) -0.19338(17) 0.73487(11) 0.0274(4) Uani d . 1 . .
C C4 0.1609(2) -0.08588(18) 0.68651(12) 0.0295(4) Uani d . 1 . .
H H4 0.1465 -0.0964 0.6159 0.035 Uiso calc R 1 . .
C C5 0.2676(2) 0.03761(17) 0.74101(12) 0.0267(4) Uani d . 1 . .
C C6 0.2947(2) 0.04896(17) 0.84640(12) 0.0274(4) Uani d . 1 . .
H H6 0.3694 0.1297 0.8838 0.033 Uiso calc R 1 . .
C C7 0.2458(2) -0.04026(18) 1.01134(12) 0.0297(4) Uani d . 1 . .
C C8 -0.0459(2) -0.32408(19) 0.67241(12) 0.0332(4) Uani d . 1 . .
C C9 0.3502(2) 0.15651(19) 0.68720(13) 0.0310(4) Uani d . 1 . .
C C10 0.2728(3) -0.0067(2) 1.32738(13) 0.0391(5) Uani d . 1 . .
H H10 0.3430 0.0790 1.3175 0.047 Uiso calc R 1 . .
C C11 0.1114(3) -0.2190(2) 1.29964(14) 0.0432(5) Uani d . 1 . .
H H11 0.0505 -0.3063 1.2661 0.052 Uiso calc R 1 . .
C C12 0.1222(3) -0.1753(2) 1.39965(13) 0.0421(5) Uani d . 1 . .
H H12 0.0702 -0.2261 1.4484 0.051 Uiso calc R 1 . .
C C13 0.2479(3) 0.3752(2) 0.99158(14) 0.0401(5) Uani d . 1 . .
H H13 0.2379 0.2876 1.0111 0.048 Uiso calc R 1 . .
C C14 0.2247(3) 0.4896(2) 1.04845(14) 0.0396(5) Uani d . 1 . .
H H14 0.1949 0.4961 1.1150 0.048 Uiso calc R 1 . .
C C15 0.2920(3) 0.5449(2) 0.90127(14) 0.0400(5) Uani d . 1 . .
H H15 0.3176 0.5954 0.8480 0.048 Uiso calc R 1 . .
C C16 0.3894(3) 0.4987(2) 0.58396(13) 0.0422(5) Uani d . 1 . .
H H16A 0.3773 0.5318 0.6539 0.051 Uiso calc R 1 . .
H H16B 0.2710 0.4341 0.5557 0.051 Uiso calc R 1 . .
C C17 0.5803(3) 0.3814(2) 0.47501(14) 0.0462(5) Uani d . 1 . .
H H17A 0.4688 0.3126 0.4428 0.055 Uiso calc R 1 . .
H H17B 0.6910 0.3387 0.4747 0.055 Uiso calc R 1 . .
N N1 0.2057(2) -0.11215(17) 1.25638(11) 0.0396(4) Uani d . 1 . .
H H1A 0.217(3) -0.111(2) 1.1923(16) 0.048 Uiso d . 1 . .
N N2 0.2245(2) -0.04171(17) 1.41557(11) 0.0389(4) Uani d . 1 . .
H H2A 0.265(3) 0.014(2) 1.4745(16) 0.047 Uiso d . 1 . .
N N3 0.2891(2) 0.41179(16) 0.89917(12) 0.0374(4) Uani d . 1 . .
H H3A 0.320(3) 0.355(2) 0.8468(14) 0.045 Uiso d . 1 . .
N N4 0.2528(2) 0.59528(17) 0.99092(11) 0.0361(4) Uani d . 1 . .
H H4A 0.240(3) 0.686(2) 1.0107(14) 0.043 Uiso d . 1 . .
N N5 0.5516(2) 0.42669(17) 0.58090(11) 0.0388(4) Uani d . 1 . .
H H5A 0.667(3) 0.486(2) 0.6204(14) 0.047 Uiso d . 1 . .
H H5B 0.520(3) 0.350(2) 0.6120(15) 0.047 Uiso d . 1 . .
O O1 0.3047(2) 0.07841(13) 1.05718(9) 0.0488(4) Uani d . 1 . .
O O2 0.21058(18) -0.14867(12) 1.05409(8) 0.0379(3) Uani d . 1 . .
O O3 -0.15144(18) -0.40803(13) 0.71833(9) 0.0450(4) Uani d . 1 . .
O O4 -0.0363(2) -0.34118(16) 0.58017(9) 0.0617(5) Uani d . 1 . .
O O5 0.3573(2) 0.13542(13) 0.59351(9) 0.0436(3) Uani d . 1 . .
O O6 0.41142(19) 0.27435(12) 0.73950(9) 0.0415(3) Uani d . 1 . .
O O7 0.4407(2) 0.26393(16) 1.22724(10) 0.0498(4) Uani d . 1 . .
H H7A 0.407(3) 0.201(3) 1.1749(19) 0.075 Uiso d . 1 . .
H H7B 0.342(3) 0.306(3) 1.2364(18) 0.075 Uiso d . 1 . .

loop_
_atom_site_aniso_label
_atom_site_aniso_U_11
_atom_site_aniso_U_22
_atom_site_aniso_U_33
_atom_site_aniso_U_12
_atom_site_aniso_U_13
_atom_site_aniso_U_23
C1 0.0326(9) 0.0259(9) 0.0207(8) 0.0069(7) 0.0028(6) 0.0045(6)
C2 0.0329(9) 0.0236(9) 0.0223(8) 0.0025(7) 0.0046(6) 0.0073(6)
C3 0.0293(8) 0.0277(10) 0.0243(8) 0.0042(7) 0.0023(6) 0.0038(7)
C4 0.0368(9) 0.0330(10) 0.0186(7) 0.0064(8) 0.0040(6) 0.0047(7)
C5 0.0301(9) 0.0256(9) 0.0265(8) 0.0071(7) 0.0068(6) 0.0069(7)
C6 0.0330(9) 0.0218(9) 0.0261(8) 0.0036(7) 0.0025(7) 0.0027(7)
C7 0.0397(10) 0.0282(10) 0.0213(8) 0.0080(8) 0.0034(7) 0.0026(7)
C8 0.0360(9) 0.0336(11) 0.0256(8) 0.0009(8) -0.0006(7) 0.0013(7)
C9 0.0357(9) 0.0301(10) 0.0307(9) 0.0095(8) 0.0088(7) 0.0103(7)
C10 0.0498(11) 0.0398(12) 0.0308(9) 0.0124(9) 0.0099(8) 0.0090(8)
C11 0.0501(11) 0.0425(12) 0.0332(10) 0.0025(9) 0.0019(8) 0.0040(9)
C12 0.0477(11) 0.0478(13) 0.0322(10) 0.0064(10) 0.0094(8) 0.0140(9)
C13 0.0473(11) 0.0327(11) 0.0427(10) 0.0080(9) 0.0089(8) 0.0128(9)
C14 0.0465(11) 0.0394(12) 0.0352(10) 0.0105(9) 0.0087(8) 0.0086(8)
C15 0.0500(11) 0.0342(12) 0.0376(10) 0.0081(9) 0.0112(8) 0.0097(8)
C16 0.0441(11) 0.0506(13) 0.0269(9) -0.0014(9) 0.0040(8) 0.0040(8)
C17 0.0566(12) 0.0361(12) 0.0432(11) 0.0085(10) -0.0001(9) 0.0013(9)
N1 0.0508(10) 0.0500(11) 0.0216(7) 0.0155(8) 0.0074(7) 0.0090(7)
N2 0.0487(9) 0.0454(11) 0.0233(7) 0.0121(8) 0.0055(7) 0.0035(7)
N3 0.0446(9) 0.0289(9) 0.0390(9) 0.0081(7) 0.0091(7) 0.0020(7)
N4 0.0434(9) 0.0264(9) 0.0391(8) 0.0086(7) 0.0076(7) 0.0037(7)
N5 0.0455(10) 0.0309(9) 0.0344(8) -0.0067(8) -0.0049(7) 0.0143(7)
O1 0.0874(11) 0.0259(7) 0.0268(6) 0.0060(7) -0.0025(6) -0.0047(5)
O2 0.0642(9) 0.0285(7) 0.0213(6) 0.0072(6) 0.0072(5) 0.0076(5)
O3 0.0521(8) 0.0360(8) 0.0371(7) -0.0124(6) 0.0057(6) 0.0016(6)
O4 0.0783(11) 0.0614(10) 0.0263(7) -0.0223(8) 0.0034(7) -0.0059(6)
O5 0.0648(9) 0.0375(8) 0.0297(7) 0.0058(6) 0.0163(6) 0.0107(5)
O6 0.0592(8) 0.0252(7) 0.0393(7) 0.0009(6) 0.0146(6) 0.0079(6)
O7 0.0637(10) 0.0433(9) 0.0349(7) -0.0004(7) 0.0066(7) -0.0058(6)

loop_
_atom_type_symbol
_atom_type_description
_atom_type_scat_dispersion_real
_atom_type_scat_dispersion_imag
_atom_type_scat_source
C C 0.0033 0.0016 'International Tables Vol C Tables 4.2.6.8 and 6.1.1.4'
H H 0.0000 0.0000 'International Tables Vol C Tables 4.2.6.8 and 6.1.1.4'
N N 0.0061 0.0033 'International Tables Vol C Tables 4.2.6.8 and 6.1.1.4'
O O 0.0106 0.0060 'International Tables Vol C Tables 4.2.6.8 and 6.1.1.4'

loop_
_geom_angle_atom_site_label_1
_geom_angle_atom_site_label_2
_geom_angle_atom_site_label_3
_geom_angle_site_symmetry_1
_geom_angle_site_symmetry_3
_geom_angle
_geom_angle_publ_flag
C6 C1 C2 . . 119.32(14) ?
C6 C1 C7 . . 119.29(14) ?
C2 C1 C7 . . 121.39(15) ?
C1 C2 C3 . . 120.66(15) ?
C1 C2 H2 . . 119.7 ?
C3 C2 H2 . . 119.7 ?
C4 C3 C2 . . 118.85(14) ?
C4 C3 C8 . . 119.66(14) ?
C2 C3 C8 . . 121.48(15) ?
C3 C4 C5 . . 121.49(14) ?
C3 C4 H4 . . 119.3 ?
C5 C4 H4 . . 119.3 ?
C4 C5 C6 . . 118.38(15) ?
C4 C5 C9 . . 120.74(14) ?
C6 C5 C9 . . 120.88(15) ?
C1 C6 C5 . . 121.22(15) ?
C1 C6 H6 . . 119.4 ?
C5 C6 H6 . . 119.4 ?
O1 C7 O2 . . 124.44(15) ?
O1 C7 C1 . . 117.75(16) ?
O2 C7 C1 . . 117.81(14) ?
O4 C8 O3 . . 124.28(16) ?
O4 C8 C3 . . 117.93(16) ?
O3 C8 C3 . . 117.79(14) ?
O5 C9 O6 . . 122.58(16) ?
O5 C9 C5 . . 119.37(16) ?
O6 C9 C5 . . 118.05(14) ?
N1 C10 N2 . . 108.95(18) ?
N1 C10 H10 . . 125.5 ?
N2 C10 H10 . . 125.5 ?
C12 C11 N1 . . 107.52(17) ?
C12 C11 H11 . . 126.2 ?
N1 C11 H11 . . 126.2 ?
C11 C12 N2 . . 106.45(17) ?
C11 C12 H12 . . 126.8 ?
N2 C12 H12 . . 126.8 ?
C14 C13 N3 . . 106.88(17) ?
C14 C13 H13 . . 126.6 ?
N3 C13 H13 . . 126.6 ?
C13 C14 N4 . . 107.51(16) ?
C13 C14 H14 . . 126.2 ?
N4 C14 H14 . . 126.2 ?
N3 C15 N4 . . 109.13(17) ?
N3 C15 H15 . . 125.4 ?
N4 C15 H15 . . 125.4 ?
N5 C16 C17 . 2_666 110.90(16) ?
N5 C16 H16A . . 109.5 ?
C17 C16 H16A 2_666 . 109.5 ?
N5 C16 H16B . . 109.5 ?
C17 C16 H16B 2_666 . 109.5 ?
H16A C16 H16B . . 108.0 ?
N5 C17 C16 . 2_666 111.07(16) ?
N5 C17 H17A . . 109.4 ?
C16 C17 H17A 2_666 . 109.4 ?
N5 C17 H17B . . 109.4 ?
C16 C17 H17B 2_666 . 109.4 ?
H17A C17 H17B . . 108.0 ?
C10 N1 C11 . . 108.59(15) ?
C10 N1 H1A . . 124.3(14) ?
C11 N1 H1A . . 127.1(14) ?
C10 N2 C12 . . 108.49(16) ?
C10 N2 H2A . . 122.6(13) ?
C12 N2 H2A . . 128.7(13) ?
C15 N3 C13 . . 108.45(16) ?
C15 N3 H3A . . 125.6(13) ?
C13 N3 H3A . . 125.7(12) ?
C15 N4 C14 . . 108.03(16) ?
C15 N4 H4A . . 126.1(12) ?
C14 N4 H4A . . 125.8(12) ?
C17 N5 C16 . . 110.82(14) ?
C17 N5 H5A . . 113.0(11) ?
C16 N5 H5A . . 110.0(11) ?
C17 N5 H5B . . 108.4(13) ?
C16 N5 H5B . . 107.1(13) ?
H5A N5 H5B . . 107.3(16) ?
H7A O7 H7B . . 108(2) ?

loop_
_geom_bond_atom_site_label_1
_geom_bond_atom_site_label_2
_geom_bond_site_symmetry_2
_geom_bond_distance
_geom_bond_publ_flag
C1 C6 . 1.382(2) ?
C1 C2 . 1.385(2) ?
C1 C7 . 1.513(2) ?
C2 C3 . 1.396(2) ?
C2 H2 . 0.9300 ?
C3 C4 . 1.382(2) ?
C3 C8 . 1.517(2) ?
C4 C5 . 1.390(2) ?
C4 H4 . 0.9300 ?
C5 C6 . 1.391(2) ?
C5 C9 . 1.506(2) ?
C6 H6 . 0.9300 ?
C7 O1 . 1.236(2) ?
C7 O2 . 1.272(2) ?
C8 O4 . 1.233(2) ?
C8 O3 . 1.265(2) ?
C9 O5 . 1.251(2) ?
C9 O6 . 1.264(2) ?
C10 N1 . 1.307(2) ?
C10 N2 . 1.324(2) ?
C10 H10 . 0.9300 ?
C11 C12 . 1.345(3) ?
C11 N1 . 1.361(2) ?
C11 H11 . 0.9300 ?
C12 N2 . 1.365(2) ?
C12 H12 . 0.9300 ?
C13 C14 . 1.337(3) ?
C13 N3 . 1.369(2) ?
C13 H13 . 0.9300 ?
C14 N4 . 1.369(2) ?
C14 H14 . 0.9300 ?
C15 N3 . 1.317(2) ?
C15 N4 . 1.318(2) ?
C15 H15 . 0.9300 ?
C16 N5 . 1.481(3) ?
C16 C17 2_666 1.497(3) ?
C16 H16A . 0.9700 ?
C16 H16B . 0.9700 ?
C17 N5 . 1.477(2) ?
C17 C16 2_666 1.497(3) ?
C17 H17A . 0.9700 ?
C17 H17B . 0.9700 ?
N1 H1A . 0.87(2) ?
N2 H2A . 0.90(2) ?
N3 H3A . 0.915(19) ?
N4 H4A . 0.93(2) ?
N5 H5A . 0.98(2) ?
N5 H5B . 0.91(2) ?
O7 H7A . 0.86(3) ?
O7 H7B . 0.90(3) ?

loop_
_geom_hbond_atom_site_label_D
_geom_hbond_atom_site_label_H
_geom_hbond_atom_site_label_A
_geom_hbond_site_symmetry_A
_geom_hbond_distance_DH
_geom_hbond_distance_HA
_geom_hbond_distance_DA
_geom_hbond_angle_DHA
_geom_hbond_publ_flag
N1 H1A O2 . 0.87(2) 1.83(2) 2.6870(18) 166.9(19) y
N2 H2A O5 1_556 0.90(2) 1.86(2) 2.7522(19) 177.4(19) y
N3 H3A O6 . 0.915(19) 1.80(2) 2.701(2) 168.8(18) y
N4 H4A O2 1_565 0.93(2) 1.74(2) 2.668(2) 176.6(18) y
N5 H5A O3 1_665 0.98(2) 1.83(2) 2.7872(19) 166.7(17) y
N5 H5A O4 1_665 0.98(2) 2.60(2) 3.366(2) 135.7(14) y
N5 H5B O5 . 0.91(2) 2.19(2) 2.985(2) 145.2(16) y
N5 H5B O6 . 0.91(2) 2.10(2) 2.888(2) 145.1(18) y
O7 H7A O1 . 0.86(3) 1.86(3) 2.7184(17) 171(2) y
O7 H7B O3 2_557 0.90(3) 1.95(3) 2.840(2) 169(2) y
C10 H10 O7 . 0.93 2.35 3.217(3) 155.9 y
C12 H12 O4 1_556 0.93 2.32 3.244(2) 174.8 y
C13 H13 O1 . 0.93 2.36 3.267(2) 164.1 y
C14 H14 O3 2_557 0.93 2.51 3.372(2) 154.0 y
C15 H15 O7 2_667 0.93 2.38 3.186(2) 145.4 y
C16 H16B O4 2_556 0.97 2.32 3.200(2) 150.1 y
C16 H16A O7 2_667 0.97 2.48 3.207(2) 131.7 y

loop_
_geom_torsion_atom_site_label_1
_geom_torsion_atom_site_label_2
_geom_torsion_atom_site_label_3
_geom_torsion_atom_site_label_4
_geom_torsion_site_symmetry_1
_geom_torsion_site_symmetry_2
_geom_torsion_site_symmetry_3
_geom_torsion_site_symmetry_4
_geom_torsion
_geom_torsion_publ_flag
C6 C1 C2 C3 . . . . 2.5(2) ?
C7 C1 C2 C3 . . . . -178.26(15) ?
C1 C2 C3 C4 . . . . -1.7(3) ?
C1 C2 C3 C8 . . . . 179.66(15) ?
C2 C3 C4 C5 . . . . -1.0(3) ?
C8 C3 C4 C5 . . . . 177.65(15) ?
C3 C4 C5 C6 . . . . 2.9(3) ?
C3 C4 C5 C9 . . . . -176.58(15) ?
C2 C1 C6 C5 . . . . -0.5(2) ?
C7 C1 C6 C5 . . . . -179.78(15) ?
C4 C5 C6 C1 . . . . -2.1(2) ?
C9 C5 C6 C1 . . . . 177.32(15) ?
C6 C1 C7 O1 . . . . 17.1(2) ?
C2 C1 C7 O1 . . . . -162.20(16) ?
C6 C1 C7 O2 . . . . -163.16(15) ?
C2 C1 C7 O2 . . . . 17.6(2) ?
C4 C3 C8 O4 . . . . 13.2(3) ?
C2 C3 C8 O4 . . . . -168.22(17) ?
C4 C3 C8 O3 . . . . -166.35(16) ?
C2 C3 C8 O3 . . . . 12.2(3) ?
C4 C5 C9 O5 . . . . -14.7(3) ?
C6 C5 C9 O5 . . . . 165.86(16) ?
C4 C5 C9 O6 . . . . 165.85(16) ?
C6 C5 C9 O6 . . . . -13.6(2) ?
N1 C11 C12 N2 . . . . -0.3(2) ?
N3 C13 C14 N4 . . . . -0.3(2) ?
N2 C10 N1 C11 . . . . -0.1(2) ?
C12 C11 N1 C10 . . . . 0.3(2) ?
N1 C10 N2 C12 . . . . 0.0(2) ?
C11 C12 N2 C10 . . . . 0.2(2) ?
N4 C15 N3 C13 . . . . -0.5(2) ?
C14 C13 N3 C15 . . . . 0.5(2) ?
N3 C15 N4 C14 . . . . 0.3(2) ?
C13 C14 N4 C15 . . . . 0.0(2) ?
C16 C17 N5 C16 2_666 . . . 56.2(2) ?
C17 C16 N5 C17 2_666 . . . -56.1(2) ?
